data_4335589
loop_
_publ_author_name
'Yu-Kun Chen'
'Mei-Chun Chen'
'Liu-Jiang Zhou'
'Ling Chen'
'Li-Ming Wu'

_publ_section_title
;
 Syntheses, Structures, and Nonlinear Optical Properties of Quaternary
 Chalcogenides: Pb4Ga4GeQ12 (Q = S, Se)
;
_journal_name_full 'Inorganic Chemistry'
_journal_page_first 8334
_journal_page_last 8341
_journal_paper_doi 10.1021/ic400995z
_journal_volume 52
_journal_year 2013
_chemical_formula_sum 'Ga4 Ge Pb4 S12'
_chemical_formula_weight 1564.95
_chemical_name_systematic
; 
 ? 
;
_space_group_IT_number 114
_symmetry_cell_setting tetragonal
_symmetry_space_group_name_Hall 'P -4 2n'
_symmetry_space_group_name_H-M 'P -4 21 c'
_atom_sites_solution_primary direct
_atom_sites_solution_secondary difmap
_audit_creation_method SHELXL-97
_cell_angle_alpha 90.00
_cell_angle_beta 90.00
_cell_angle_gamma 90.00
_cell_formula_units_Z 2
_cell_length_a 12.6726(15)
_cell_length_b 12.6726(15)
_cell_length_c 6.1281(14)
_cell_measurement_reflns_used 2262
_cell_measurement_temperature 293(2)
_cell_measurement_theta_max 27.4663
_cell_measurement_theta_min 2.2729
_cell_volume 984.1(3)
_computing_cell_refinement 'Bruker XSCANS'
_computing_data_collection 'Bruker XSCANS'
_computing_data_reduction 'Bruker SHELXTL'
_computing_molecular_graphics 'Bruker SHELXTL'
_computing_publication_material 'Bruker SHELXTL'
_computing_structure_refinement 'SHELXL-97 (Sheldrick, 1997)'
_computing_structure_solution 'SHELXS-97 (Sheldrick, 1990)'
_diffrn_ambient_temperature 293(2)
_diffrn_measured_fraction_theta_full 0.995
_diffrn_measured_fraction_theta_max 0.995
_diffrn_measurement_device_type 'Bruker P4'
_diffrn_measurement_method '\w scans'
_diffrn_radiation_monochromator graphite
_diffrn_radiation_source 'fine-focus sealed tube'
_diffrn_radiation_type MoK\a
_diffrn_radiation_wavelength 0.71073
_diffrn_reflns_av_R_equivalents 0.1088
_diffrn_reflns_av_sigmaI/netI 0.0747
_diffrn_reflns_limit_h_max 16
_diffrn_reflns_limit_h_min -16
_diffrn_reflns_limit_k_max 16
_diffrn_reflns_limit_k_min -16
_diffrn_reflns_limit_l_max 7
_diffrn_reflns_limit_l_min -7
_diffrn_reflns_number 7490
_diffrn_reflns_theta_full 27.47
_diffrn_reflns_theta_max 27.47
_diffrn_reflns_theta_min 3.22
_exptl_absorpt_coefficient_mu 42.222
_exptl_absorpt_correction_T_max 1.0000
_exptl_absorpt_correction_T_min 0.5617
_exptl_absorpt_correction_type multi-scan
_exptl_crystal_colour lawnblue
_exptl_crystal_density_diffrn 5.281
_exptl_crystal_description block
_exptl_crystal_F_000 1352
_exptl_crystal_size_max 0.089
_exptl_crystal_size_mid 0.056
_exptl_crystal_size_min 0.028
_refine_diff_density_max 2.016
_refine_diff_density_min -1.682
_refine_diff_density_rms 0.335
_refine_ls_abs_structure_details 'Flack H D (1983), Acta Cryst. A39, 876-881'
_refine_ls_abs_structure_Flack 0.05(2)
_refine_ls_extinction_coef 0.00069(9)
_refine_ls_extinction_expression Fc^*^=kFc[1+0.001xFc^2^\l^3^/sin(2\q)]^-1/4^
_refine_ls_extinction_method SHELXL
_refine_ls_goodness_of_fit_ref 1.037
_refine_ls_matrix_type full
_refine_ls_number_parameters 49
_refine_ls_number_reflns 1120
_refine_ls_number_restraints 6
_refine_ls_restrained_S_all 1.101
_refine_ls_R_factor_all 0.0631
_refine_ls_R_factor_gt 0.0560
_refine_ls_shift/su_max 0.000
_refine_ls_shift/su_mean 0.000
_refine_ls_structure_factor_coef Fsqd
_refine_ls_weighting_details 'calc w=1/[\s^2^(Fo^2^)+(0.0000P)^2^+32.5200P] where P=(Fo^2^+2Fc^2^)/3'
_refine_ls_weighting_scheme calc
_refine_ls_wR_factor_gt 0.0881
_refine_ls_wR_factor_ref 0.0914
_reflns_number_gt 1026
_reflns_number_total 1120
_reflns_threshold_expression >2sigma(I)
_cod_data_source_file ic400995z_si_002.cif
_cod_data_source_block a
_cod_database_code 4335589

loop_
_symmetry_equiv_pos_as_xyz
'x, y, z'
'-x, -y, z'
'y, -x, -z'
'-y, x, -z'
'-x+1/2, y+1/2, -z+1/2'
'x+1/2, -y+1/2, -z+1/2'
'-y+1/2, -x+1/2, z+1/2'
'y+1/2, x+1/2, z+1/2'

loop_
_atom_site_label
_atom_site_type_symbol
_atom_site_fract_x
_atom_site_fract_y
_atom_site_fract_z
_atom_site_U_iso_or_equiv
_atom_site_adp_type
_atom_site_occupancy
_atom_site_symmetry_multiplicity
_atom_site_calc_flag
_atom_site_refinement_flags
Pb Pb 0.68605(7) 0.98940(6) 0.58822(15) 0.0321(3) Uani 1 1 d U
Ge Ge 1.0000 1.0000 1.0000 0.0165(8) Uani 1 4 d S
Ga Ga 0.85183(15) 0.76449(15) 0.9509(4) 0.0153(5) Uani 1 1 d .
S1 S 0.9824(4) 0.6401(3) 0.9641(8) 0.0173(10) Uani 1 1 d .
S2 S 0.9043(4) 0.9067(4) 0.7612(8) 0.0162(10) Uani 1 1 d .
S3 S 0.7030(3) 0.6912(4) 0.8044(8) 0.0175(10) Uani 1 1 d .

loop_
_atom_site_aniso_label
_atom_site_aniso_U_11
_atom_site_aniso_U_22
_atom_site_aniso_U_33
_atom_site_aniso_U_23
_atom_site_aniso_U_13
_atom_site_aniso_U_12
Pb 0.0408(5) 0.0252(4) 0.0303(5) -0.0037(4) 0.0001(4) 0.0030(3)
Ge 0.0167(11) 0.0167(11) 0.016(2) 0.000 0.000 0.000
Ga 0.0167(9) 0.0149(9) 0.0142(11) -0.0008(9) 0.0011(9) 0.0001(8)
S1 0.016(2) 0.016(2) 0.019(3) -0.0001(19) 0.000(2) 0.0041(18)
S2 0.020(2) 0.017(2) 0.012(3) 0.000(2) -0.004(2) -0.0030(19)
S3 0.015(2) 0.027(2) 0.010(3) -0.001(2) -0.0010(18) -0.001(2)

loop_
_atom_type_symbol
_atom_type_description
_atom_type_scat_dispersion_real
_atom_type_scat_dispersion_imag
_atom_type_scat_source
S S 0.1246 0.1234 'International Tables Vol C Tables 4.2.6.8 and 6.1.1.4'
Ga Ga 0.2307 1.6083 'International Tables Vol C Tables 4.2.6.8 and 6.1.1.4'
Ge Ge 0.1547 1.8001 'International Tables Vol C Tables 4.2.6.8 and 6.1.1.4'
Pb Pb -3.3944 10.1111 'International Tables Vol C Tables 4.2.6.8 and 6.1.1.4'

loop_
_geom_angle_atom_site_label_1
_geom_angle_atom_site_label_2
_geom_angle_atom_site_label_3
_geom_angle
_geom_angle_site_symmetry_1
_geom_angle_site_symmetry_3
S1 Pb S1 82.62(11) 3_577 5_656
S1 Pb S3 77.01(14) 3_577 5_656
S1 Pb S3 78.81(12) 5_656 5_656
S1 Pb S1 89.75(12) 3_577 6_466
S1 Pb S1 73.75(13) 5_656 6_466
S3 Pb S1 150.86(12) 5_656 6_466
S2 Ge S2 98.4(3) . 2_775
S2 Ge S2 115.30(15) . 3_577
S2 Ge S2 115.30(14) 2_775 3_577
S2 Ge S2 115.30(15) . 4_757
S2 Ge S2 115.30(15) 2_775 4_757
S2 Ge S2 98.4(3) 3_577 4_757
S2 Ga S3 114.82(18) . 7_665
S2 Ga S3 111.5(2) . .
S3 Ga S3 104.49(17) 7_665 .
S2 Ga S1 110.94(18) . .
S3 Ga S1 105.37(19) 7_665 .
S3 Ga S1 109.30(18) . .
Ga S1 Pb 89.06(16) . 4_757
Ga S1 Pb 85.24(15) . 5_646
Pb S1 Pb 109.76(16) 4_757 5_646
Ga S1 Pb 166.3(2) . 6_566
Pb S1 Pb 96.03(14) 4_757 6_566
Pb S1 Pb 104.87(13) 5_646 6_566
Ge S2 Ga 104.2(2) . .
Ga S3 Ga 108.8(2) 7_664 .
Ga S3 Pb 85.37(15) 7_664 5_646
Ga S3 Pb 82.72(15) . 5_646

loop_
_geom_bond_atom_site_label_1
_geom_bond_atom_site_label_2
_geom_bond_distance
_geom_bond_site_symmetry_2
Pb S1 2.827(5) 3_577
Pb S1 2.882(5) 5_656
Pb S3 2.991(5) 5_656
Pb S1 3.075(4) 6_466
Ge S2 2.239(5) .
Ge S2 2.239(5) 2_775
Ge S2 2.239(5) 3_577
Ge S2 2.239(5) 4_757
Ga S2 2.245(5) .
Ga S3 2.271(6) 7_665
Ga S3 2.286(5) .
Ga S1 2.287(5) .
S1 Pb 2.827(5) 4_757
S1 Pb 2.882(5) 5_646
S1 Pb 3.075(4) 6_566
S3 Ga 2.271(6) 7_664
S3 Pb 2.991(5) 5_646
